data_4306123
loop_
_publ_author_name
'Jorge Caballo'
'Mar\'ia Garc\'ia-Castro'
'Avelino Mart\'in'
'Miguel Mena'
'Adri\'an P\'erez-Redondo'
'Carlos Y\'elamos'

_publ_section_title
;
Yttrium and Erbium Halide Complexes with [{Ti(\h5-C5Me5)(\m-NH)}3(\m3-N)]
as a Neutral Tridentate Ligand
;
_journal_name_full 'Inorganic Chemistry'
_journal_page_first 7077
_journal_page_last 7079
_journal_paper_doi 10.1021/ic8010426
_journal_volume 47
_journal_year 2008
_chemical_compound_source 'synthesis as described'
_chemical_formula_moiety 'C50 H68 Cl2 N4 Ti3 Y2, 2(C6 H6)'
_chemical_formula_sum 'C62 H80 Cl2 N4 Ti3 Y2'
_chemical_formula_weight 1273.72
_chemical_name_systematic
;
 ?
;
_space_group_IT_number 2
_symmetry_cell_setting triclinic
_symmetry_Int_Tables_number 2
_symmetry_space_group_name_Hall '-P 1'
_symmetry_space_group_name_H-M 'P -1'
_atom_sites_solution_hydrogens geom
_atom_sites_solution_primary direct
_atom_sites_solution_secondary difmap
_audit_conform_dict_location ftp://ftp.iucr.org/pub/cif_core.dic
_audit_conform_dict_name cif_core.dic
_audit_conform_dict_version 2.3
_audit_creation_date 2008-05-29T14:50:37-00:00
_audit_creation_method 'WinGX routine CIF_UPDATE'
_cell_angle_alpha 89.121(19)
_cell_angle_beta 75.730(18)
_cell_angle_gamma 75.310(19)
_cell_formula_units_Z 2
_cell_length_a 12.2049(13)
_cell_length_b 12.384(4)
_cell_length_c 21.873(6)
_cell_measurement_reflns_used 469
_cell_measurement_temperature 200(2)
_cell_measurement_theta_max 22
_cell_measurement_theta_min 3
_cell_measurement_wavelength 0.71073
_cell_volume 3095.3(14)
_computing_cell_refinement 'Dirax/lsq (Duisenberg & Schreurs, 1989-2000)'
_computing_data_collection 'Collect (Bruker AXS BV, 1997-2004)'
_computing_data_reduction 'EvalCCD (Duisenberg & Schreurs 1990-2000)'
_computing_molecular_graphics 'Ortep-3 for Windows (Farrugia, 1997)'
_computing_publication_material 'WinGX publication routines (Farrugia, 1999)'
_computing_structure_refinement 'SHELXL-97 (Sheldrick, 1997)'
_computing_structure_solution 'SHELXS-86 (Sheldrick, 1986)'
_diffrn_ambient_temperature 200(2)
_diffrn_detector 'CCD plate'
_diffrn_detector_area_resol_mean 9
_diffrn_measured_fraction_theta_full 0.952
_diffrn_measured_fraction_theta_max 0.952
_diffrn_measurement_device '95mm CCD camera on \k-goniostat'
_diffrn_measurement_device_type KappaCCD
_diffrn_measurement_method 'CCD rotation images, thick slices'
_diffrn_orient_matrix_type X=UH
_diffrn_orient_matrix_UB_11 0.01
_diffrn_orient_matrix_UB_12 0
_diffrn_orient_matrix_UB_13 0
_diffrn_orient_matrix_UB_21 0
_diffrn_orient_matrix_UB_22 0.01
_diffrn_orient_matrix_UB_23 0
_diffrn_orient_matrix_UB_31 0
_diffrn_orient_matrix_UB_32 0
_diffrn_orient_matrix_UB_33 0.01
_diffrn_radiation_monochromator graphite
_diffrn_radiation_probe x-ray
_diffrn_radiation_type MoK\a
_diffrn_radiation_wavelength 0.71073
_diffrn_reflns_av_R_equivalents 0.0868
_diffrn_reflns_av_unetI/netI 0.0849
_diffrn_reflns_limit_h_max 15
_diffrn_reflns_limit_h_min -15
_diffrn_reflns_limit_k_max 16
_diffrn_reflns_limit_k_min -16
_diffrn_reflns_limit_l_max 28
_diffrn_reflns_limit_l_min -28
_diffrn_reflns_number 10651
_diffrn_reflns_reduction_process
;
 Scaled and merged with SORTAV
 R.H. Blessing, (1987) Cryst. Rev. 1, 3-58
 R.H. Blessing, (1989) J. Appl. Cryst. 22, 396-397
;
_diffrn_reflns_theta_full 25.24
_diffrn_reflns_theta_max 25.24
_diffrn_reflns_theta_min 3.05
_diffrn_source 'Enraf Nonius FR590'
_exptl_absorpt_coefficient_mu 2.351
_exptl_absorpt_correction_T_max 0.6507
_exptl_absorpt_correction_T_min 0.5801
_exptl_absorpt_correction_type multi-scan
_exptl_absorpt_process_details
;
 R.H. Blessing, Acta Cryst. (1995), A51, 33-38
;
_exptl_crystal_colour orange
_exptl_crystal_density_diffrn 1.367
_exptl_crystal_density_method 'not measured'
_exptl_crystal_description prism
_exptl_crystal_F_000 1316
_exptl_crystal_size_max 0.26
_exptl_crystal_size_mid 0.25
_exptl_crystal_size_min 0.2
_refine_diff_density_max 0.759
_refine_diff_density_min -0.875
_refine_diff_density_rms 0.145
_refine_ls_extinction_coef 0.0297(12)
_refine_ls_extinction_expression Fc^*^=kFc[1+0.001xFc^2^\l^3^/sin(2\q)]^-1/4^
_refine_ls_extinction_method SHELXL
_refine_ls_goodness_of_fit_ref 1.059
_refine_ls_hydrogen_treatment constr
_refine_ls_matrix_type full
_refine_ls_number_parameters 674
_refine_ls_number_reflns 10651
_refine_ls_number_restraints 0
_refine_ls_restrained_S_all 1.059
_refine_ls_R_factor_all 0.1048
_refine_ls_R_factor_gt 0.0547
_refine_ls_shift/su_max 0.007
_refine_ls_shift/su_mean 0
_refine_ls_structure_factor_coef Fsqd
_refine_ls_weighting_details 'calc w=1/[\s^2^(Fo^2^)+(0.0834P)^2^+1.6424P] where P=(Fo^2^+2Fc^2^)/3'
_refine_ls_weighting_scheme calc
_refine_ls_wR_factor_gt 0.1296
_refine_ls_wR_factor_ref 0.1551
_reflns_number_gt 7232
_reflns_number_total 10651
_reflns_threshold_expression >2sigma(I)
_cod_data_source_file ic8010426-file001_3.cif
_cod_data_source_block 6
_cod_database_code 4306123

loop_
_symmetry_equiv_pos_as_xyz
'x, y, z'
'-x, -y, -z'

loop_
_atom_site_label
_atom_site_type_symbol
_atom_site_fract_x
_atom_site_fract_y
_atom_site_fract_z
_atom_site_U_iso_or_equiv
_atom_site_adp_type
_atom_site_occupancy
_atom_site_symmetry_multiplicity
_atom_site_calc_flag
_atom_site_refinement_flags
_atom_site_disorder_assembly
_atom_site_disorder_group
C11 C 0.0121(5) 0.2183(5) 0.3704(2) 0.0305(13) Uani 1 1 d . . .
C12 C -0.0824(5) 0.1694(5) 0.3687(3) 0.0325(13) Uani 1 1 d . . .
C13 C -0.1869(5) 0.2341(5) 0.4120(3) 0.0324(13) Uani 1 1 d . . .
C14 C -0.1573(5) 0.3223(5) 0.4416(2) 0.0308(13) Uani 1 1 d . . .
C15 C -0.0353(5) 0.3126(5) 0.4157(2) 0.0305(12) Uani 1 1 d . . .
C16 C 0.1382(5) 0.1722(5) 0.3337(3) 0.0426(15) Uani 1 1 d . . .
H16A H 0.1595 0.0905 0.3349 0.064 Uiso 1 1 calc R . .
H16B H 0.1894 0.2027 0.3527 0.064 Uiso 1 1 calc R . .
H16C H 0.1472 0.1935 0.2897 0.064 Uiso 1 1 calc R . .
C17 C -0.0703(6) 0.0628(5) 0.3322(3) 0.0481(17) Uani 1 1 d . . .
H17A H -0.0117 0.058 0.2919 0.072 Uiso 1 1 calc R . .
H17B H -0.1457 0.0627 0.3241 0.072 Uiso 1 1 calc R . .
H17C H -0.0455 -0.0015 0.3568 0.072 Uiso 1 1 calc R . .
C18 C -0.3011(5) 0.2019(6) 0.4293(3) 0.0456(16) Uani 1 1 d . . .
H18A H -0.3256 0.1916 0.3908 0.068 Uiso 1 1 calc R . .
H18B H -0.3608 0.2612 0.4569 0.068 Uiso 1 1 calc R . .
H18C H -0.2912 0.132 0.4514 0.068 Uiso 1 1 calc R . .
C19 C -0.2334(5) 0.4066(6) 0.4950(3) 0.0443(16) Uani 1 1 d . . .
H19A H -0.2108 0.3852 0.5343 0.066 Uiso 1 1 calc R . .
H19B H -0.3158 0.4076 0.5002 0.066 Uiso 1 1 calc R . .
H19C H -0.2226 0.4811 0.4847 0.066 Uiso 1 1 calc R . .
C20 C 0.0319(6) 0.3839(6) 0.4390(3) 0.0457(16) Uani 1 1 d . . .
H20A H -0.0081 0.4631 0.4382 0.069 Uiso 1 1 calc R . .
H20B H 0.1113 0.3691 0.4115 0.069 Uiso 1 1 calc R . .
H20C H 0.0359 0.3656 0.4822 0.069 Uiso 1 1 calc R . .
C21 C -0.2035(5) 0.3535(5) 0.1053(2) 0.0301(12) Uani 1 1 d . . .
C22 C -0.2748(5) 0.2966(5) 0.1479(3) 0.0316(13) Uani 1 1 d . . .
C23 C -0.1991(5) 0.2015(5) 0.1675(3) 0.0329(13) Uani 1 1 d . . .
C24 C -0.0815(5) 0.2010(5) 0.1377(3) 0.0338(13) Uani 1 1 d . . .
C25 C -0.0834(5) 0.2944(5) 0.0992(2) 0.0302(12) Uani 1 1 d . . .
C26 C -0.2467(6) 0.4516(5) 0.0685(3) 0.0473(16) Uani 1 1 d . . .
H26A H -0.2654 0.4251 0.0313 0.071 Uiso 1 1 calc R . .
H26B H -0.1858 0.4917 0.055 0.071 Uiso 1 1 calc R . .
H26C H -0.317 0.502 0.0952 0.071 Uiso 1 1 calc R . .
C27 C -0.4085(5) 0.3267(6) 0.1647(3) 0.0472(16) Uani 1 1 d . . .
H27A H -0.4385 0.4059 0.1576 0.071 Uiso 1 1 calc R . .
H27B H -0.4381 0.3127 0.2092 0.071 Uiso 1 1 calc R . .
H27C H -0.4347 0.2808 0.138 0.071 Uiso 1 1 calc R . .
C28 C -0.2416(7) 0.1123(6) 0.2090(3) 0.0516(18) Uani 1 1 d . . .
H28A H -0.1743 0.0575 0.2176 0.077 Uiso 1 1 calc R . .
H28B H -0.2836 0.0746 0.1871 0.077 Uiso 1 1 calc R . .
H28C H -0.2942 0.1477 0.249 0.077 Uiso 1 1 calc R . .
C29 C 0.0283(6) 0.1119(6) 0.1433(3) 0.0501(17) Uani 1 1 d . . .
H29A H 0.0864 0.1485 0.151 0.075 Uiso 1 1 calc R . .
H29B H 0.0611 0.0655 0.1039 0.075 Uiso 1 1 calc R . .
H29C H 0.0075 0.0649 0.1784 0.075 Uiso 1 1 calc R . .
C30 C 0.0233(6) 0.3217(6) 0.0572(3) 0.0504(17) Uani 1 1 d . . .
H30A H 0.0801 0.3228 0.0819 0.076 Uiso 1 1 calc R . .
H30B H 0.0004 0.3952 0.04 0.076 Uiso 1 1 calc R . .
H30C H 0.0588 0.2649 0.0225 0.076 Uiso 1 1 calc R . .
C31 C 0.1520(5) 0.5060(5) 0.1909(3) 0.0362(14) Uani 1 1 d . . .
C32 C 0.1413(5) 0.5382(5) 0.2550(3) 0.0366(14) Uani 1 1 d . . .
C33 C 0.0594(5) 0.6452(5) 0.2704(3) 0.0364(14) Uani 1 1 d . . .
C34 C 0.0199(5) 0.6817(5) 0.2159(3) 0.0348(13) Uani 1 1 d . . .
C35 C 0.0763(5) 0.5942(5) 0.1672(3) 0.0351(14) Uani 1 1 d . . .
C36 C 0.2349(6) 0.4012(6) 0.1546(4) 0.061(2) Uani 1 1 d . . .
H36A H 0.2052 0.3829 0.1195 0.092 Uiso 1 1 calc R . .
H36B H 0.2406 0.339 0.1829 0.092 Uiso 1 1 calc R . .
H36C H 0.3125 0.4142 0.1381 0.092 Uiso 1 1 calc R . .
C37 C 0.2165(6) 0.4723(7) 0.2953(4) 0.068(2) Uani 1 1 d . . .
H37A H 0.2225 0.3925 0.2895 0.102 Uiso 1 1 calc R . .
H37B H 0.181 0.4965 0.3398 0.102 Uiso 1 1 calc R . .
H37C H 0.2947 0.4852 0.2826 0.102 Uiso 1 1 calc R . .
C38 C 0.0265(7) 0.7153(6) 0.3319(3) 0.0551(19) Uani 1 1 d . . .
H38A H 0.0729 0.7703 0.3274 0.083 Uiso 1 1 calc R . .
H38B H 0.0423 0.6665 0.3661 0.083 Uiso 1 1 calc R . .
H38C H -0.0569 0.7542 0.3417 0.083 Uiso 1 1 calc R . .
C39 C -0.0551(6) 0.7962(5) 0.2065(4) 0.0538(18) Uani 1 1 d . . .
H39A H -0.0926 0.8363 0.2476 0.081 Uiso 1 1 calc R . .
H39B H -0.1153 0.7871 0.186 0.081 Uiso 1 1 calc R . .
H39C H -0.0058 0.8388 0.1799 0.081 Uiso 1 1 calc R . .
C40 C 0.0650(7) 0.6026(7) 0.0997(3) 0.0548(19) Uani 1 1 d . . .
H40A H 0.1189 0.644 0.0759 0.082 Uiso 1 1 calc R . .
H40B H -0.0155 0.6419 0.0996 0.082 Uiso 1 1 calc R . .
H40C H 0.0842 0.5274 0.08 0.082 Uiso 1 1 calc R . .
C41 C -0.4611(5) 0.5028(6) 0.4049(3) 0.0415(15) Uani 1 1 d . . .
H41 H -0.4228 0.4322 0.4172 0.05 Uiso 1 1 calc R . .
C42 C -0.5307(5) 0.5205(6) 0.3623(3) 0.0457(16) Uani 1 1 d . . .
H42 H -0.5471 0.4639 0.3399 0.055 Uiso 1 1 calc R . .
C43 C -0.5721(5) 0.6340(7) 0.3580(3) 0.061(2) Uani 1 1 d . . .
H43 H -0.623 0.6685 0.3327 0.073 Uiso 1 1 calc R . .
C44 C -0.5265(7) 0.6906(6) 0.3972(4) 0.068(3) Uani 1 1 d . . .
H44 H -0.5397 0.7692 0.4029 0.081 Uiso 1 1 calc R . .
C45 C -0.4571(6) 0.6068(7) 0.4264(3) 0.056(2) Uani 1 1 d . . .
H45 H -0.415 0.6193 0.4556 0.067 Uiso 1 1 calc R . .
C51 C -0.6900(7) 0.7131(8) 0.1110(5) 0.075(3) Uani 1 1 d . . .
H51 H -0.7534 0.7141 0.1466 0.09 Uiso 1 1 calc R . .
C52 C -0.5859(8) 0.6265(6) 0.0923(4) 0.068(3) Uani 1 1 d . . .
H52 H -0.5677 0.5592 0.1134 0.082 Uiso 1 1 calc R . .
C53 C -0.5148(8) 0.6555(7) 0.0382(4) 0.074(2) Uani 1 1 d . . .
H53 H -0.4399 0.6124 0.0155 0.089 Uiso 1 1 calc R . .
C54 C -0.5758(9) 0.7624(7) 0.0233(4) 0.074(3) Uani 1 1 d . . .
H54 H -0.5478 0.8034 -0.0115 0.089 Uiso 1 1 calc R . .
C55 C -0.6830(8) 0.7977(7) 0.0675(5) 0.077(3) Uani 1 1 d . . .
H55 H -0.7405 0.8661 0.0683 0.092 Uiso 1 1 calc R . .
C61 C -0.2900(5) 0.7722(6) 0.0990(4) 0.060(2) Uani 1 1 d . . .
H61 H -0.247 0.7046 0.1121 0.072 Uiso 1 1 calc R . .
C62 C -0.3194(7) 0.7867(8) 0.0430(4) 0.070(2) Uani 1 1 d . . .
H62 H -0.3012 0.7308 0.0102 0.085 Uiso 1 1 calc R . .
C63 C -0.3823(7) 0.9006(8) 0.0419(5) 0.073(3) Uani 1 1 d . . .
H63 H -0.4121 0.9334 0.0078 0.087 Uiso 1 1 calc R . .
C64 C -0.3927(7) 0.9546(7) 0.0978(5) 0.071(3) Uani 1 1 d . . .
H64 H -0.4318 1.0309 0.1093 0.085 Uiso 1 1 calc R . .
C65 C -0.3359(6) 0.8783(7) 0.1355(4) 0.062(2) Uani 1 1 d . . .
H65 H -0.3288 0.8931 0.1766 0.075 Uiso 1 1 calc R . .
C71 C -0.6987(7) 0.8593(7) 0.2449(4) 0.066(2) Uani 1 1 d . . .
H71 H -0.7231 0.7963 0.2629 0.079 Uiso 1 1 calc R . .
C72 C -0.7466(6) 0.9292(8) 0.2025(4) 0.074(3) Uani 1 1 d . . .
H72 H -0.8128 0.9244 0.1883 0.089 Uiso 1 1 calc R . .
C73 C -0.6814(8) 1.0080(7) 0.1841(4) 0.070(2) Uani 1 1 d . . .
H73 H -0.6917 1.0617 0.1532 0.084 Uiso 1 1 calc R . .
C74 C -0.5977(8) 0.9927(7) 0.2201(4) 0.074(2) Uani 1 1 d . . .
H74 H -0.5446 1.0371 0.2199 0.089 Uiso 1 1 calc R . .
C75 C -0.6076(7) 0.8996(7) 0.2561(4) 0.065(2) Uani 1 1 d . . .
H75 H -0.5601 0.8687 0.2838 0.078 Uiso 1 1 calc R . .
C101 C 0.4409(19) 0.0423(12) 0.4218(13) 0.174(11) Uani 1 1 d . . .
H101 H 0.4638 -0.0369 0.4224 0.209 Uiso 1 1 calc R . .
C102 C 0.4710(12) 0.0922(13) 0.3680(9) 0.130(6) Uani 1 1 d . . .
H102 H 0.5198 0.0497 0.3311 0.156 Uiso 1 1 calc R . .
C103 C 0.4295(9) 0.2078(11) 0.3671(6) 0.095(3) Uani 1 1 d . . .
H103 H 0.448 0.2439 0.3287 0.114 Uiso 1 1 calc R . .
C104 C 0.3618(8) 0.2706(8) 0.4213(6) 0.078(3) Uani 1 1 d . . .
H104 H 0.3341 0.3494 0.4204 0.094 Uiso 1 1 calc R . .
C105 C 0.3360(9) 0.2188(9) 0.4750(6) 0.090(3) Uani 1 1 d . . .
H105 H 0.2891 0.261 0.5124 0.108 Uiso 1 1 calc R . .
C106 C 0.3769(16) 0.1047(14) 0.4764(9) 0.149(7) Uani 1 1 d . . .
H106 H 0.361 0.069 0.5152 0.179 Uiso 1 1 calc R . .
C201 C 0.9362(6) 0.9367(6) 0.0388(3) 0.0433(16) Uani 1 1 d . . .
H201 H 0.8927 0.8934 0.0661 0.052 Uiso 1 1 calc R . .
C202 C 0.8795(6) 1.0418(6) 0.0237(3) 0.0429(15) Uani 1 1 d . . .
H202 H 0.7973 1.0692 0.0396 0.052 Uiso 1 1 calc R . .
C203 C 1.0576(6) 0.8935(5) 0.0142(3) 0.0412(15) Uani 1 1 d . . .
H203 H 1.0956 0.8205 0.0236 0.049 Uiso 1 1 calc R . .
C301 C 0.936(2) 0.0990(11) 0.5351(7) 0.124(5) Uani 1 1 d . . .
H301 H 0.8926 0.1666 0.5586 0.149 Uiso 1 1 calc R . .
C302 C 1.052(2) 0.0832(16) 0.5064(9) 0.134(7) Uani 1 1 d . . .
H302 H 1.0901 0.1396 0.5109 0.161 Uiso 1 1 calc R . .
C303 C 0.8849(14) 0.014(2) 0.5293(7) 0.129(5) Uani 1 1 d . . .
H303 H 0.8048 0.0226 0.5501 0.155 Uiso 1 1 calc R . .
Cl1 Cl -0.44351(12) 0.62974(13) 0.20700(7) 0.0379(4) Uani 1 1 d . . .
Cl2 Cl -0.30018(14) 0.77737(13) 0.31417(8) 0.0483(4) Uani 1 1 d . . .
N1 N -0.0306(4) 0.3553(4) 0.24620(19) 0.0250(10) Uani 1 1 d . . .
N12 N -0.2574(4) 0.3627(4) 0.28981(19) 0.0263(10) Uani 1 1 d . . .
H12 H -0.3059 0.3146 0.2995 0.032 Uiso 1 1 calc R . .
N13 N -0.1404(4) 0.5168(4) 0.3363(2) 0.0278(10) Uani 1 1 d . . .
H13 H -0.1259 0.5509 0.37 0.033 Uiso 1 1 calc R . .
N23 N -0.1675(4) 0.5264(4) 0.20424(19) 0.0247(9) Uani 1 1 d . . .
H23 H -0.1674 0.5651 0.1674 0.03 Uiso 1 1 calc R . .
Ti1 Ti -0.12602(8) 0.35489(8) 0.33067(4) 0.0238(2) Uani 1 1 d . . .
Ti2 Ti -0.15617(8) 0.36346(8) 0.20516(4) 0.0236(2) Uani 1 1 d . . .
Ti3 Ti -0.04314(8) 0.51376(8) 0.24812(4) 0.0252(2) Uani 1 1 d . . .
Y1 Y -0.34037(4) 0.58215(4) 0.30457(2) 0.02556(17) Uani 1 1 d . . .
Y2 Y -0.52783(4) 0.80974(5) 0.13370(3) 0.03125(18) Uani 1 1 d . . .

loop_
_atom_site_aniso_label
_atom_site_aniso_U_11
_atom_site_aniso_U_22
_atom_site_aniso_U_33
_atom_site_aniso_U_23
_atom_site_aniso_U_13
_atom_site_aniso_U_12
C11 0.030(3) 0.035(3) 0.024(3) 0.006(2) -0.010(2) -0.002(3)
C12 0.043(3) 0.028(3) 0.026(3) 0.005(2) -0.011(3) -0.006(3)
C13 0.035(3) 0.039(3) 0.029(3) 0.015(3) -0.013(2) -0.015(3)
C14 0.038(3) 0.034(3) 0.018(3) 0.009(2) -0.006(2) -0.006(3)
C15 0.035(3) 0.033(3) 0.021(3) 0.001(2) -0.009(2) -0.001(3)
C16 0.033(3) 0.042(4) 0.043(4) 0.001(3) -0.006(3) 0.003(3)
C17 0.069(5) 0.033(4) 0.046(4) 0.001(3) -0.020(3) -0.014(3)
C18 0.044(4) 0.052(4) 0.043(4) 0.019(3) -0.009(3) -0.019(3)
C19 0.044(4) 0.052(4) 0.025(3) -0.002(3) 0.000(3) 0.000(3)
C20 0.059(4) 0.053(4) 0.032(4) 0.001(3) -0.020(3) -0.017(3)
C21 0.038(3) 0.036(3) 0.016(3) -0.005(2) -0.011(2) -0.005(3)
C22 0.032(3) 0.038(3) 0.027(3) -0.005(2) -0.012(2) -0.008(3)
C23 0.044(3) 0.031(3) 0.026(3) -0.006(2) -0.015(3) -0.008(3)
C24 0.038(3) 0.030(3) 0.030(3) -0.014(3) -0.016(3) 0.004(3)
C25 0.030(3) 0.034(3) 0.023(3) -0.008(2) -0.004(2) -0.004(3)
C26 0.060(4) 0.039(4) 0.034(4) 0.004(3) -0.008(3) 0.001(3)
C27 0.033(3) 0.059(4) 0.049(4) -0.011(3) -0.012(3) -0.010(3)
C28 0.073(5) 0.044(4) 0.048(4) 0.005(3) -0.025(4) -0.025(4)
C29 0.045(4) 0.044(4) 0.051(4) -0.015(3) -0.018(3) 0.015(3)
C30 0.042(4) 0.068(5) 0.036(4) -0.011(3) 0.006(3) -0.019(4)
C31 0.026(3) 0.038(4) 0.042(4) -0.002(3) 0.001(3) -0.013(3)
C32 0.027(3) 0.041(4) 0.047(4) 0.012(3) -0.013(3) -0.016(3)
C33 0.037(3) 0.043(4) 0.034(3) 0.002(3) -0.010(3) -0.018(3)
C34 0.032(3) 0.036(3) 0.039(3) 0.010(3) -0.006(3) -0.016(3)
C35 0.034(3) 0.047(4) 0.028(3) 0.007(3) -0.004(2) -0.022(3)
C36 0.036(4) 0.057(5) 0.077(5) -0.015(4) 0.014(3) -0.012(3)
C37 0.052(4) 0.085(6) 0.088(6) 0.029(5) -0.044(4) -0.031(4)
C38 0.073(5) 0.057(5) 0.042(4) -0.008(3) -0.013(3) -0.029(4)
C39 0.048(4) 0.038(4) 0.074(5) 0.021(4) -0.013(4) -0.013(3)
C40 0.064(4) 0.074(5) 0.040(4) 0.018(3) -0.012(3) -0.044(4)
C41 0.039(3) 0.045(4) 0.031(3) 0.016(3) 0.003(3) -0.004(3)
C42 0.038(3) 0.065(5) 0.033(4) 0.000(3) 0.003(3) -0.023(3)
C43 0.027(3) 0.089(6) 0.048(4) 0.033(4) 0.004(3) 0.005(4)
C44 0.061(5) 0.035(4) 0.072(6) -0.016(4) 0.045(4) -0.010(4)
C45 0.042(4) 0.099(7) 0.027(4) -0.009(4) 0.002(3) -0.030(4)
C51 0.046(4) 0.092(7) 0.108(7) 0.013(6) -0.036(5) -0.041(5)
C52 0.091(6) 0.050(5) 0.100(7) 0.031(5) -0.071(6) -0.038(5)
C53 0.090(6) 0.066(6) 0.072(6) -0.023(5) -0.039(5) -0.011(5)
C54 0.113(8) 0.069(6) 0.063(6) 0.019(5) -0.059(6) -0.032(6)
C55 0.069(6) 0.059(5) 0.126(8) 0.008(5) -0.076(6) -0.008(5)
C61 0.025(3) 0.057(5) 0.105(7) 0.039(5) -0.023(4) -0.020(3)
C62 0.045(4) 0.088(7) 0.071(6) -0.012(5) 0.013(4) -0.029(5)
C63 0.050(5) 0.093(7) 0.073(6) 0.041(5) -0.008(4) -0.024(5)
C64 0.044(4) 0.050(5) 0.118(8) 0.026(5) -0.013(5) -0.019(4)
C65 0.048(4) 0.076(6) 0.081(6) 0.014(5) -0.030(4) -0.034(4)
C71 0.051(4) 0.071(6) 0.052(5) 0.004(4) 0.006(4) 0.009(4)
C72 0.037(4) 0.082(6) 0.078(6) 0.004(5) -0.004(4) 0.019(4)
C73 0.072(5) 0.055(5) 0.060(5) 0.003(4) -0.017(4) 0.022(4)
C74 0.078(6) 0.054(5) 0.075(6) -0.019(5) -0.009(5) 0.003(4)
C75 0.063(5) 0.061(5) 0.045(4) -0.014(4) -0.010(4) 0.027(4)
C101 0.20(2) 0.047(8) 0.32(3) 0.007(12) -0.14(2) -0.046(10)
C102 0.097(9) 0.093(11) 0.205(18) -0.079(10) -0.066(10) 0.001(8)
C103 0.075(7) 0.121(10) 0.112(9) 0.004(7) -0.059(7) -0.031(7)
C104 0.055(5) 0.064(6) 0.124(9) 0.007(6) -0.031(6) -0.021(5)
C105 0.088(7) 0.088(8) 0.109(9) -0.006(6) -0.031(6) -0.044(6)
C106 0.193(17) 0.120(13) 0.201(18) 0.074(12) -0.114(15) -0.099(13)
C201 0.057(4) 0.053(4) 0.029(3) 0.010(3) -0.011(3) -0.032(4)
C202 0.041(3) 0.056(4) 0.035(4) -0.005(3) -0.013(3) -0.015(3)
C203 0.055(4) 0.038(4) 0.038(4) 0.007(3) -0.026(3) -0.013(3)
C301 0.216(18) 0.082(9) 0.103(10) 0.019(7) -0.107(13) -0.025(11)
C302 0.216(19) 0.128(15) 0.132(14) 0.070(12) -0.124(14) -0.103(15)
C303 0.156(13) 0.165(15) 0.096(10) 0.056(10) -0.080(10) -0.049(14)
Cl1 0.0360(8) 0.0430(9) 0.0298(8) 0.0048(6) -0.0103(6) 0.0004(7)
Cl2 0.0432(9) 0.0327(9) 0.0645(11) -0.0032(7) -0.0022(8) -0.0127(7)
N1 0.024(2) 0.026(2) 0.022(2) -0.0019(18) -0.0026(18) -0.0041(19)
N12 0.025(2) 0.029(3) 0.024(2) -0.0010(19) -0.0021(18) -0.011(2)
N13 0.032(2) 0.032(3) 0.020(2) -0.0021(19) -0.0058(19) -0.009(2)
N23 0.023(2) 0.031(3) 0.020(2) 0.0034(18) -0.0026(17) -0.008(2)
Ti1 0.0262(5) 0.0257(5) 0.0189(5) 0.0021(4) -0.0054(4) -0.0056(4)
Ti2 0.0252(5) 0.0269(5) 0.0177(5) -0.0014(4) -0.0044(4) -0.0056(4)
Ti3 0.0239(5) 0.0290(6) 0.0234(5) 0.0035(4) -0.0049(4) -0.0092(4)
Y1 0.0233(3) 0.0271(3) 0.0224(3) 0.0014(2) -0.0019(2) -0.0031(2)
Y2 0.0247(3) 0.0332(3) 0.0365(3) 0.0053(2) -0.0106(2) -0.0058(2)

loop_
_atom_type_symbol
_atom_type_description
_atom_type_scat_dispersion_real
_atom_type_scat_dispersion_imag
_atom_type_scat_source
C C 0.0033 0.0016 'International Tables Vol C Tables 4.2.6.8 and 6.1.1.4'
H H 0 0 'International Tables Vol C Tables 4.2.6.8 and 6.1.1.4'
Cl Cl 0.1484 0.1585 'International Tables Vol C Tables 4.2.6.8 and 6.1.1.4'
N N 0.0061 0.0033 'International Tables Vol C Tables 4.2.6.8 and 6.1.1.4'
Ti Ti 0.2776 0.4457 'International Tables Vol C Tables 4.2.6.8 and 6.1.1.4'
Y Y -2.7962 3.5667 'International Tables Vol C Tables 4.2.6.8 and 6.1.1.4'

loop_
_exptl_crystal_face_index_h
_exptl_crystal_face_index_k
_exptl_crystal_face_index_l
_exptl_crystal_face_perp_dist
1 0 13 0.04
-5 -1 -5 0.271
2 1 -19 0.21
6 1 5 0.075
3 4 -2 0.194
-5 2 4 0.169
1 -3 -1 0.107
-3 -3 2 0.191

loop_
_geom_angle_atom_site_label_1
_geom_angle_atom_site_label_2
_geom_angle_atom_site_label_3
_geom_angle
_geom_angle_site_symmetry_1
_geom_angle_site_symmetry_3
_geom_angle_publ_flag
C12 C11 C15 107.2(5) . . ?
C12 C11 C16 124.8(5) . . ?
C15 C11 C16 127.8(5) . . ?
C12 C11 Ti1 73.4(3) . . ?
C15 C11 Ti1 72.0(3) . . ?
C16 C11 Ti1 123.0(4) . . ?
C11 C12 C13 108.1(5) . . ?
C11 C12 C17 125.3(6) . . ?
C13 C12 C17 126.4(5) . . ?
C11 C12 Ti1 71.6(3) . . ?
C13 C12 Ti1 72.5(3) . . ?
C17 C12 Ti1 125.7(4) . . ?
C12 C13 C14 108.3(5) . . ?
C12 C13 C18 124.2(5) . . ?
C14 C13 C18 127.0(5) . . ?
C12 C13 Ti1 72.6(3) . . ?
C14 C13 Ti1 72.6(3) . . ?
C18 C13 Ti1 127.6(4) . . ?
C15 C14 C13 107.4(5) . . ?
C15 C14 C19 123.4(5) . . ?
C13 C14 C19 129.0(5) . . ?
C15 C14 Ti1 71.5(3) . . ?
C13 C14 Ti1 72.5(3) . . ?
C19 C14 Ti1 125.4(4) . . ?
C14 C15 C11 109.0(5) . . ?
C14 C15 C20 123.5(5) . . ?
C11 C15 C20 127.2(5) . . ?
C14 C15 Ti1 73.7(3) . . ?
C11 C15 Ti1 72.6(3) . . ?
C20 C15 Ti1 125.0(4) . . ?
C22 C21 C25 107.9(5) . . ?
C22 C21 C26 125.8(5) . . ?
C25 C21 C26 126.1(5) . . ?
C22 C21 Ti2 73.7(3) . . ?
C25 C21 Ti2 70.5(3) . . ?
C26 C21 Ti2 125.7(4) . . ?
C21 C22 C23 107.8(5) . . ?
C21 C22 C27 125.3(5) . . ?
C23 C22 C27 126.6(5) . . ?
C21 C22 Ti2 72.2(3) . . ?
C23 C22 Ti2 71.8(3) . . ?
C27 C22 Ti2 125.6(4) . . ?
C24 C23 C22 108.3(5) . . ?
C24 C23 C28 127.2(6) . . ?
C22 C23 C28 124.3(6) . . ?
C24 C23 Ti2 70.9(3) . . ?
C22 C23 Ti2 73.6(3) . . ?
C28 C23 Ti2 125.3(4) . . ?
C25 C24 C23 108.0(5) . . ?
C25 C24 C29 125.7(6) . . ?
C23 C24 C29 126.2(6) . . ?
C25 C24 Ti2 72.4(3) . . ?
C23 C24 Ti2 74.4(3) . . ?
C29 C24 Ti2 121.4(4) . . ?
C24 C25 C21 108.0(5) . . ?
C24 C25 C30 125.0(5) . . ?
C21 C25 C30 126.9(5) . . ?
C24 C25 Ti2 72.5(3) . . ?
C21 C25 Ti2 74.4(3) . . ?
C30 C25 Ti2 121.3(4) . . ?
C35 C31 C32 106.6(5) . . ?
C35 C31 C36 127.3(6) . . ?
C32 C31 C36 126.0(6) . . ?
C35 C31 Ti3 72.5(3) . . ?
C32 C31 Ti3 72.8(3) . . ?
C36 C31 Ti3 123.0(4) . . ?
C31 C32 C33 108.9(5) . . ?
C31 C32 C37 123.3(6) . . ?
C33 C32 C37 127.4(6) . . ?
C31 C32 Ti3 72.4(3) . . ?
C33 C32 Ti3 73.6(3) . . ?
C37 C32 Ti3 125.3(4) . . ?
C34 C33 C32 108.2(5) . . ?
C34 C33 C38 124.3(6) . . ?
C32 C33 C38 127.2(6) . . ?
C34 C33 Ti3 73.8(3) . . ?
C32 C33 Ti3 71.7(3) . . ?
C38 C33 Ti3 124.6(4) . . ?
C33 C34 C35 106.9(5) . . ?
C33 C34 C39 127.5(6) . . ?
C35 C34 C39 125.2(6) . . ?
C33 C34 Ti3 72.1(3) . . ?
C35 C34 Ti3 70.5(3) . . ?
C39 C34 Ti3 128.0(4) . . ?
C31 C35 C34 109.4(5) . . ?
C31 C35 C40 126.2(6) . . ?
C34 C35 C40 124.2(6) . . ?
C31 C35 Ti3 72.7(3) . . ?
C34 C35 Ti3 74.6(3) . . ?
C40 C35 Ti3 124.1(4) . . ?
C42 C41 C45 107.9(6) . . ?
C42 C41 Y1 74.6(3) . . ?
C45 C41 Y1 75.8(3) . . ?
C43 C42 C41 108.6(6) . . ?
C43 C42 Y1 76.9(4) . . ?
C41 C42 Y1 75.0(3) . . ?
C42 C43 C44 108.9(6) . . ?
C42 C43 Y1 73.2(4) . . ?
C44 C43 Y1 75.5(4) . . ?
C43 C44 C45 106.1(6) . . ?
C43 C44 Y1 74.2(4) . . ?
C45 C44 Y1 73.4(4) . . ?
C41 C45 C44 108.4(6) . . ?
C41 C45 Y1 73.9(3) . . ?
C44 C45 Y1 76.1(4) . . ?
C55 C51 C52 107.8(8) . . ?
C55 C51 Y2 74.1(4) . . ?
C52 C51 Y2 77.7(4) . . ?
C53 C52 C51 109.1(7) . . ?
C53 C52 Y2 76.9(4) . . ?
C51 C52 Y2 72.4(4) . . ?
C52 C53 C54 106.5(8) . . ?
C52 C53 Y2 74.3(4) . . ?
C54 C53 Y2 72.2(4) . . ?
C55 C54 C53 109.5(8) . . ?
C55 C54 Y2 73.4(4) . . ?
C53 C54 Y2 78.0(4) . . ?
C54 C55 C51 107.1(8) . . ?
C54 C55 Y2 76.8(4) . . ?
C51 C55 Y2 75.5(4) . . ?
C62 C61 C65 108.0(7) . . ?
C62 C61 Y2 77.2(4) . . ?
C65 C61 Y2 73.1(4) . . ?
C61 C62 C63 108.1(8) . . ?
C61 C62 Y2 74.3(4) . . ?
C63 C62 Y2 74.9(4) . . ?
C64 C63 C62 108.9(8) . . ?
C64 C63 Y2 73.6(4) . . ?
C62 C63 Y2 75.1(4) . . ?
C63 C64 C65 108.5(8) . . ?
C63 C64 Y2 77.5(5) . . ?
C65 C64 Y2 74.2(4) . . ?
C64 C65 C61 106.5(8) . . ?
C64 C65 Y2 75.7(4) . . ?
C61 C65 Y2 75.8(4) . . ?
C72 C71 C75 106.9(8) . . ?
C72 C71 Y2 76.3(4) . . ?
C75 C71 Y2 75.8(4) . . ?
C71 C72 C73 109.1(8) . . ?
C71 C72 Y2 74.5(4) . . ?
C73 C72 Y2 73.9(4) . . ?
C72 C73 C74 107.4(8) . . ?
C72 C73 Y2 76.5(4) . . ?
C74 C73 Y2 77.4(4) . . ?
C75 C74 C73 107.1(8) . . ?
C75 C74 Y2 74.2(4) . . ?
C73 C74 Y2 73.1(4) . . ?
C74 C75 C71 109.3(7) . . ?
C74 C75 Y2 76.6(5) . . ?
C71 C75 Y2 74.8(4) . . ?
C102 C101 C106 120.5(15) . . ?
C101 C102 C103 118.8(15) . . ?
C104 C103 C102 120.8(12) . . ?
C105 C104 C103 119.0(10) . . ?
C104 C105 C106 120.5(13) . . ?
C105 C106 C101 120.1(16) . . ?
C202 C201 C203 120.7(5) . . ?
C203 C202 C201 120.1(6) 2_775 . ?
C202 C203 C201 119.2(6) 2_775 . ?
C302 C301 C303 118.2(15) . . ?
C301 C302 C303 120.8(14) . 2_756 ?
C301 C303 C302 121.0(15) . 2_756 ?
Y1 Cl1 Y2 142.04(6) . . ?
Ti1 N1 Ti3 95.56(19) . . ?
Ti1 N1 Ti2 95.20(18) . . ?
Ti3 N1 Ti2 95.84(19) . . ?
Ti2 N12 Ti1 92.32(18) . . ?
Ti2 N12 Y1 95.46(16) . . ?
Ti1 N12 Y1 95.74(16) . . ?
Ti1 N13 Ti3 92.08(19) . . ?
Ti1 N13 Y1 96.92(16) . . ?
Ti3 N13 Y1 94.25(16) . . ?
Ti3 N23 Ti2 93.33(19) . . ?
Ti3 N23 Y1 95.95(16) . . ?
Ti2 N23 Y1 95.99(16) . . ?
N1 Ti1 N13 86.54(18) . . ?
N1 Ti1 N12 85.82(17) . . ?
N13 Ti1 N12 97.15(18) . . ?
N1 Ti1 C15 119.52(19) . . ?
N13 Ti1 C15 95.13(19) . . ?
N12 Ti1 C15 152.46(19) . . ?
N1 Ti1 C11 97.73(19) . . ?
N13 Ti1 C11 123.74(19) . . ?
N12 Ti1 C11 139.05(19) . . ?
C15 Ti1 C11 35.36(19) . . ?
N1 Ti1 C13 143.2(2) . . ?
N13 Ti1 C13 129.37(19) . . ?
N12 Ti1 C13 95.60(18) . . ?
C15 Ti1 C13 57.94(19) . . ?
C11 Ti1 C13 58.29(19) . . ?
N1 Ti1 C14 154.03(19) . . ?
N13 Ti1 C14 98.01(19) . . ?
N12 Ti1 C14 118.64(18) . . ?
C15 Ti1 C14 34.81(19) . . ?
C11 Ti1 C14 58.52(19) . . ?
C13 Ti1 C14 34.90(19) . . ?
N1 Ti1 C12 109.48(19) . . ?
N13 Ti1 C12 152.88(18) . . ?
N12 Ti1 C12 105.51(19) . . ?
C15 Ti1 C12 58.09(19) . . ?
C11 Ti1 C12 34.97(19) . . ?
C13 Ti1 C12 34.9(2) . . ?
C14 Ti1 C12 58.10(19) . . ?
N1 Ti1 Ti2 42.58(12) . . ?
N13 Ti1 Ti2 92.34(13) . . ?
N12 Ti1 Ti2 43.24(12) . . ?
C15 Ti1 Ti2 160.12(14) . . ?
C11 Ti1 Ti2 127.31(14) . . ?
C13 Ti1 Ti2 128.15(14) . . ?
C14 Ti1 Ti2 160.56(14) . . ?
C12 Ti1 Ti2 114.36(14) . . ?
N1 Ti1 Ti3 42.25(13) . . ?
N13 Ti1 Ti3 44.30(13) . . ?
N12 Ti1 Ti3 91.31(13) . . ?
C15 Ti1 Ti3 114.43(14) . . ?
C11 Ti1 Ti3 118.45(14) . . ?
C13 Ti1 Ti3 171.44(14) . . ?
C14 Ti1 Ti3 136.64(14) . . ?
C12 Ti1 Ti3 146.76(15) . . ?
Ti2 Ti1 Ti3 60.38(3) . . ?
N1 Ti1 Y1 91.73(13) . . ?
N13 Ti1 Y1 48.76(13) . . ?
N12 Ti1 Y1 49.26(13) . . ?
C15 Ti1 Y1 132.42(14) . . ?
C11 Ti1 Y1 167.69(14) . . ?
C13 Ti1 Y1 116.85(14) . . ?
C14 Ti1 Y1 110.54(14) . . ?
C12 Ti1 Y1 146.75(14) . . ?
Ti2 Ti1 Y1 64.94(3) . . ?
Ti3 Ti1 Y1 64.51(3) . . ?
N1 Ti2 N12 86.66(18) . . ?
N1 Ti2 N23 84.86(18) . . ?
N12 Ti2 N23 97.62(18) . . ?
N1 Ti2 C25 111.49(18) . . ?
N12 Ti2 C25 150.86(18) . . ?
N23 Ti2 C25 106.29(19) . . ?
N1 Ti2 C24 101.48(19) . . ?
N12 Ti2 C24 121.4(2) . . ?
N23 Ti2 C24 140.6(2) . . ?
C25 Ti2 C24 35.1(2) . . ?
N1 Ti2 C23 123.33(19) . . ?
N12 Ti2 C23 93.34(19) . . ?
N23 Ti2 C23 150.37(18) . . ?
C25 Ti2 C23 57.78(19) . . ?
C24 Ti2 C23 34.8(2) . . ?
N1 Ti2 C21 144.92(19) . . ?
N12 Ti2 C21 127.88(19) . . ?
N23 Ti2 C21 94.88(18) . . ?
C25 Ti2 C21 35.12(19) . . ?
C24 Ti2 C21 58.08(19) . . ?
C23 Ti2 C21 57.26(19) . . ?
N1 Ti2 C22 157.53(19) . . ?
N12 Ti2 C22 96.82(18) . . ?
N23 Ti2 C22 116.44(19) . . ?
C25 Ti2 C22 57.75(19) . . ?
C24 Ti2 C22 57.84(19) . . ?
C23 Ti2 C22 34.51(19) . . ?
C21 Ti2 C22 34.16(19) . . ?
N1 Ti2 Ti1 42.22(12) . . ?
N12 Ti2 Ti1 44.44(12) . . ?
N23 Ti2 Ti1 91.39(13) . . ?
C25 Ti2 Ti1 147.75(14) . . ?
C24 Ti2 Ti1 119.47(14) . . ?
C23 Ti2 Ti1 115.24(14) . . ?
C21 Ti2 Ti1 170.94(14) . . ?
C22 Ti2 Ti1 136.78(14) . . ?
N1 Ti2 Ti3 41.93(13) . . ?
N12 Ti2 Ti3 91.74(13) . . ?
N23 Ti2 Ti3 42.95(12) . . ?
C25 Ti2 Ti3 117.11(14) . . ?
C24 Ti2 Ti3 131.78(15) . . ?
C23 Ti2 Ti3 164.05(15) . . ?
C21 Ti2 Ti3 128.87(14) . . ?
C22 Ti2 Ti3 158.88(14) . . ?
Ti1 Ti2 Ti3 59.82(3) . . ?
N1 Ti2 Y1 92.56(13) . . ?
N12 Ti2 Y1 49.97(13) . . ?
N23 Ti2 Y1 48.88(12) . . ?
C25 Ti2 Y1 144.86(14) . . ?
C24 Ti2 Y1 163.35(15) . . ?
C23 Ti2 Y1 128.92(15) . . ?
C21 Ti2 Y1 113.57(14) . . ?
C22 Ti2 Y1 106.71(14) . . ?
Ti1 Ti2 Y1 66.22(3) . . ?
Ti3 Ti2 Y1 64.87(3) . . ?
N1 Ti3 N23 85.92(18) . . ?
N1 Ti3 N13 85.81(18) . . ?
N23 Ti3 N13 97.97(17) . . ?
N1 Ti3 C35 121.1(2) . . ?
N23 Ti3 C35 94.75(18) . . ?
N13 Ti3 C35 151.02(19) . . ?
N1 Ti3 C31 97.71(19) . . ?
N23 Ti3 C31 120.88(19) . . ?
N13 Ti3 C31 141.1(2) . . ?
C35 Ti3 C31 34.8(2) . . ?
N1 Ti3 C32 107.5(2) . . ?
N23 Ti3 C32 152.07(19) . . ?
N13 Ti3 C32 107.2(2) . . ?
C35 Ti3 C32 57.3(2) . . ?
C31 Ti3 C32 34.9(2) . . ?
N1 Ti3 C33 140.6(2) . . ?
N23 Ti3 C33 132.4(2) . . ?
N13 Ti3 C33 95.49(19) . . ?
C35 Ti3 C33 57.35(19) . . ?
C31 Ti3 C33 58.1(2) . . ?
C32 Ti3 C33 34.7(2) . . ?
N1 Ti3 C34 154.94(19) . . ?
N23 Ti3 C34 100.70(19) . . ?
N13 Ti3 C34 116.7(2) . . ?
C35 Ti3 C34 34.9(2) . . ?
C31 Ti3 C34 58.1(2) . . ?
C32 Ti3 C34 57.2(2) . . ?
C33 Ti3 C34 34.09(19) . . ?
N1 Ti3 Ti1 42.19(12) . . ?
N23 Ti3 Ti1 91.97(13) . . ?
N13 Ti3 Ti1 43.63(13) . . ?
C35 Ti3 Ti1 161.46(16) . . ?
C31 Ti3 Ti1 128.54(15) . . ?
C32 Ti3 Ti1 114.57(14) . . ?
C33 Ti3 Ti1 127.23(14) . . ?
C34 Ti3 Ti1 158.56(15) . . ?
N1 Ti3 Ti2 42.23(13) . . ?
N23 Ti3 Ti2 43.72(13) . . ?
N13 Ti3 Ti2 91.36(13) . . ?
C35 Ti3 Ti2 115.48(14) . . ?
C31 Ti3 Ti2 117.07(15) . . ?
C32 Ti3 Ti2 144.21(16) . . ?
C33 Ti3 Ti2 172.77(14) . . ?
C34 Ti3 Ti2 139.49(14) . . ?
Ti1 Ti3 Ti2 59.81(4) . . ?
N1 Ti3 Y1 93.36(13) . . ?
N23 Ti3 Y1 49.25(12) . . ?
N13 Ti3 Y1 50.12(13) . . ?
C35 Ti3 Y1 129.90(15) . . ?
C31 Ti3 Y1 164.67(15) . . ?
C32 Ti3 Y1 148.65(16) . . ?
C33 Ti3 Y1 117.52(15) . . ?
C34 Ti3 Y1 109.36(14) . . ?
Ti1 Ti3 Y1 66.50(3) . . ?
Ti2 Ti3 Y1 65.57(3) . . ?
N23 Y1 Cl2 91.06(10) . . ?
N23 Y1 N13 69.59(13) . . ?
Cl2 Y1 N13 81.47(10) . . ?
N23 Y1 N12 68.96(13) . . ?
Cl2 Y1 N12 148.34(10) . . ?
N13 Y1 N12 68.81(13) . . ?
N23 Y1 C42 139.37(18) . . ?
Cl2 Y1 C42 127.11(16) . . ?
N13 Y1 C42 123.46(18) . . ?
N12 Y1 C42 80.38(19) . . ?
N23 Y1 C41 143.81(17) . . ?
Cl2 Y1 C41 119.43(16) . . ?
N13 Y1 C41 94.55(17) . . ?
N12 Y1 C41 75.01(17) . . ?
C42 Y1 C41 30.41(19) . . ?
N23 Y1 C45 159.85(19) . . ?
Cl2 Y1 C45 89.09(18) . . ?
N13 Y1 C45 90.53(18) . . ?
N12 Y1 C45 101.5(2) . . ?
C42 Y1 C45 50.0(2) . . ?
C41 Y1 C45 30.3(2) . . ?
N23 Y1 C43 149.4(2) . . ?
Cl2 Y1 C43 99.9(2) . . ?
N13 Y1 C43 140.01(18) . . ?
N12 Y1 C43 109.8(2) . . ?
C42 Y1 C43 29.9(2) . . ?
C41 Y1 C43 49.7(2) . . ?
C45 Y1 C43 49.8(2) . . ?
N23 Y1 C44 165.87(19) . . ?
Cl2 Y1 C44 77.40(16) . . ?
N13 Y1 C44 115.9(2) . . ?
N12 Y1 C44 124.94(18) . . ?
C42 Y1 C44 50.1(2) . . ?
C41 Y1 C44 50.3(2) . . ?
C45 Y1 C44 30.5(2) . . ?
C43 Y1 C44 30.3(2) . . ?
N23 Y1 Cl1 75.85(10) . . ?
Cl2 Y1 Cl1 95.99(6) . . ?
N13 Y1 Cl1 145.25(10) . . ?
N12 Y1 Cl1 102.17(10) . . ?
C42 Y1 Cl1 85.67(15) . . ?
C41 Y1 Cl1 116.08(15) . . ?
C45 Y1 Cl1 124.17(16) . . ?
C43 Y1 Cl1 74.69(16) . . ?
C44 Y1 Cl1 97.0(2) . . ?
N23 Y1 Ti3 34.80(9) . . ?
Cl2 Y1 Ti3 79.77(5) . . ?
N13 Y1 Ti3 35.63(9) . . ?
N12 Y1 Ti3 69.81(9) . . ?
C42 Y1 Ti3 148.57(16) . . ?
C41 Y1 Ti3 126.67(14) . . ?
C45 Y1 Ti3 125.89(16) . . ?
C43 Y1 Ti3 175.64(16) . . ?
C44 Y1 Ti3 146.4(2) . . ?
Cl1 Y1 Ti3 109.67(4) . . ?
N23 Y1 Ti2 35.14(10) . . ?
Cl2 Y1 Ti2 124.68(5) . . ?
N13 Y1 Ti2 69.88(10) . . ?
N12 Y1 Ti2 34.56(9) . . ?
C42 Y1 Ti2 108.11(16) . . ?
C41 Y1 Ti2 109.39(15) . . ?
C45 Y1 Ti2 135.49(19) . . ?
C43 Y1 Ti2 132.4(2) . . ?
C44 Y1 Ti2 157.79(15) . . ?
Cl1 Y1 Ti2 84.00(4) . . ?
Ti3 Y1 Ti2 49.56(3) . . ?
C55 Y2 C65 145.9(3) . . ?
C55 Y2 C51 30.3(3) . . ?
C65 Y2 C51 167.9(3) . . ?
C55 Y2 C64 118.1(3) . . ?
C65 Y2 C64 30.1(2) . . ?
C51 Y2 C64 148.3(3) . . ?
C55 Y2 C54 29.8(3) . . ?
C65 Y2 C54 121.8(3) . . ?
C51 Y2 C54 49.0(3) . . ?
C64 Y2 C54 102.2(3) . . ?
C55 Y2 C61 131.8(3) . . ?
C65 Y2 C61 31.1(2) . . ?
C51 Y2 C61 137.4(3) . . ?
C64 Y2 C61 49.8(2) . . ?
C54 Y2 C61 102.0(3) . . ?
C55 Y2 C73 85.5(3) . . ?
C65 Y2 C73 94.5(3) . . ?
C51 Y2 C73 96.1(3) . . ?
C64 Y2 C73 78.9(3) . . ?
C54 Y2 C73 107.4(3) . . ?
C61 Y2 C73 125.0(3) . . ?
C55 Y2 C71 92.3(3) . . ?
C65 Y2 C71 113.4(3) . . ?
C51 Y2 C71 78.1(3) . . ?
C64 Y2 C71 117.9(3) . . ?
C54 Y2 C71 121.8(3) . . ?
C61 Y2 C71 135.8(3) . . ?
C73 Y2 C71 49.1(3) . . ?
C55 Y2 C75 119.3(3) . . ?
C65 Y2 C75 83.9(3) . . ?
C51 Y2 C75 107.5(3) . . ?
C64 Y2 C75 92.7(3) . . ?
C54 Y2 C75 148.9(3) . . ?
C61 Y2 C75 108.4(3) . . ?
C73 Y2 C75 48.6(2) . . ?
C71 Y2 C75 29.5(2) . . ?
C55 Y2 C63 97.4(3) . . ?
C65 Y2 C63 48.6(3) . . ?
C51 Y2 C63 124.0(3) . . ?
C64 Y2 C63 28.8(3) . . ?
C54 Y2 C63 75.2(3) . . ?
C61 Y2 C63 48.4(2) . . ?
C73 Y2 C63 96.5(3) . . ?
C71 Y2 C63 143.4(3) . . ?
C75 Y2 C63 121.3(3) . . ?
C55 Y2 C62 104.3(3) . . ?
C65 Y2 C62 49.2(3) . . ?
C51 Y2 C62 119.2(3) . . ?
C64 Y2 C62 49.0(3) . . ?
C54 Y2 C62 75.2(3) . . ?
C61 Y2 C62 28.6(2) . . ?
C73 Y2 C62 125.6(3) . . ?
C71 Y2 C62 162.5(3) . . ?
C75 Y2 C62 133.0(3) . . ?
C63 Y2 C62 29.9(3) . . ?
C55 Y2 C52 49.4(2) . . ?
C65 Y2 C52 139.4(3) . . ?
C51 Y2 C52 29.9(3) . . ?
C64 Y2 C52 143.3(3) . . ?
C54 Y2 C52 48.3(2) . . ?
C61 Y2 C52 108.4(3) . . ?
C73 Y2 C52 126.0(3) . . ?
C71 Y2 C52 98.2(3) . . ?
C75 Y2 C52 123.9(3) . . ?
C63 Y2 C52 114.8(3) . . ?
C62 Y2 C52 96.9(3) . . ?

loop_
_geom_bond_atom_site_label_1
_geom_bond_atom_site_label_2
_geom_bond_distance
_geom_bond_site_symmetry_2
_geom_bond_publ_flag
C11 C12 1.439(8) . ?
C11 C15 1.446(8) . ?
C11 C16 1.516(8) . ?
C11 Ti1 2.384(5) . ?
C12 C13 1.441(8) . ?
C12 C17 1.509(8) . ?
C12 Ti1 2.407(6) . ?
C13 C14 1.443(8) . ?
C13 C18 1.503(8) . ?
C13 Ti1 2.405(5) . ?
C14 C15 1.431(8) . ?
C14 C19 1.524(8) . ?
C14 Ti1 2.406(5) . ?
C15 C20 1.515(8) . ?
C15 Ti1 2.377(5) . ?
C21 C22 1.419(8) . ?
C21 C25 1.438(8) . ?
C21 C26 1.501(8) . ?
C21 Ti2 2.407(5) . ?
C22 C23 1.432(8) . ?
C22 C27 1.529(8) . ?
C22 Ti2 2.426(5) . ?
C23 C24 1.422(8) . ?
C23 C28 1.530(8) . ?
C23 Ti2 2.402(5) . ?
C24 C25 1.420(8) . ?
C24 C29 1.533(8) . ?
C24 Ti2 2.356(5) . ?
C25 C30 1.509(8) . ?
C25 Ti2 2.356(5) . ?
C31 C35 1.422(8) . ?
C31 C32 1.428(8) . ?
C31 C36 1.519(9) . ?
C31 Ti3 2.381(5) . ?
C32 C33 1.430(9) . ?
C32 C37 1.510(9) . ?
C32 Ti3 2.386(5) . ?
C33 C34 1.420(8) . ?
C33 C38 1.522(9) . ?
C33 Ti3 2.410(6) . ?
C34 C35 1.442(8) . ?
C34 C39 1.521(9) . ?
C34 Ti3 2.432(5) . ?
C35 C40 1.517(8) . ?
C35 Ti3 2.379(5) . ?
C41 C42 1.389(9) . ?
C41 C45 1.394(10) . ?
C41 Y1 2.651(5) . ?
C42 C43 1.377(10) . ?
C42 Y1 2.645(6) . ?
C43 C44 1.411(11) . ?
C43 Y1 2.692(6) . ?
C44 C45 1.415(11) . ?
C44 Y1 2.709(6) . ?
C45 Y1 2.674(6) . ?
C51 C55 1.408(12) . ?
C51 C52 1.413(12) . ?
C51 Y2 2.701(7) . ?
C52 C53 1.386(12) . ?
C52 Y2 2.769(7) . ?
C53 C54 1.422(12) . ?
C53 Y2 2.801(7) . ?
C54 C55 1.392(13) . ?
C54 Y2 2.727(7) . ?
C55 Y2 2.684(7) . ?
C61 C62 1.356(11) . ?
C61 C65 1.454(11) . ?
C61 Y2 2.731(6) . ?
C62 C63 1.427(12) . ?
C62 Y2 2.766(7) . ?
C63 C64 1.365(12) . ?
C63 Y2 2.763(7) . ?
C64 C65 1.407(11) . ?
C64 Y2 2.715(7) . ?
C65 Y2 2.696(6) . ?
C71 C72 1.392(11) . ?
C71 C75 1.401(11) . ?
C71 Y2 2.746(7) . ?
C72 C73 1.404(12) . ?
C72 Y2 2.769(7) . ?
C73 C74 1.411(11) . ?
C73 Y2 2.736(8) . ?
C74 C75 1.400(11) . ?
C74 Y2 2.790(8) . ?
C75 Y2 2.759(7) . ?
C101 C102 1.33(2) . ?
C101 C106 1.38(2) . ?
C102 C103 1.393(16) . ?
C103 C104 1.383(14) . ?
C104 C105 1.336(13) . ?
C105 C106 1.376(18) . ?
C201 C202 1.387(9) . ?
C201 C203 1.409(9) . ?
C202 C203 1.377(9) 2_775 ?
C203 C202 1.377(9) 2_775 ?
C301 C302 1.36(2) . ?
C301 C303 1.377(17) . ?
C302 C303 1.38(2) 2_756 ?
C303 C302 1.38(2) 2_756 ?
Cl1 Y1 2.7196(16) . ?
Cl1 Y2 2.8527(17) . ?
Cl2 Y1 2.6070(18) . ?
N1 Ti1 1.927(4) . ?
N1 Ti3 1.929(4) . ?
N1 Ti2 1.940(4) . ?
N12 Ti2 1.958(4) . ?
N12 Ti1 2.001(4) . ?
N12 Y1 2.642(4) . ?
N13 Ti1 1.971(4) . ?
N13 Ti3 1.995(4) . ?
N13 Y1 2.629(4) . ?
N23 Ti3 1.960(4) . ?
N23 Ti2 1.988(4) . ?
N23 Y1 2.602(4) . ?
Ti1 Ti2 2.8553(14) . ?
Ti1 Ti3 2.8555(15) . ?
Ti1 Y1 3.4703(14) . ?
Ti2 Ti3 2.8715(14) . ?
Ti2 Y1 3.4352(15) . ?
Ti3 Y1 3.4158(12) . ?
